data_9004690
loop_
_publ_author_name
'Topa, D.'
'Makovicky, E.'
'Balic-Zunic T'

_publ_section_title
;
 The structural role of excess Cu and Pb in gladite and krupkaite
 based on new refinements of their structure
 Sample: bd50
;
_journal_name_full 'The Canadian Mineralogist'
_journal_page_first 1147
_journal_page_last 1159
_journal_paper_doi 10.2113/gscanmin.40.4.1147
_journal_volume 40
_journal_year 2002
_chemical_formula_sum 'Bi3 Cu Pb S6'
_chemical_name_mineral Krupkaite
_space_group_IT_number 26
_symmetry_space_group_name_Hall 'P 2c -2'
_symmetry_space_group_name_H-M 'P m c 21'
_cell_angle_alpha 90
_cell_angle_beta 90
_cell_angle_gamma 90
_cell_length_a 4.0145
_cell_length_b 11.202
_cell_length_c 11.560
_cell_formula_units_Z 2
_cell_volume 519.858
_database_code_amcsd 0005783
_exptl_crystal_density_diffrn 6.964
_cod_original_formula_sum 'Bi3 Pb Cu S6'
_cod_database_code 9004690

loop_
_space_group_symop_operation_xyz
x,y,z
x,-y,1/2+z
-x,y,z
-x,-y,1/2+z

loop_
_atom_site_aniso_label
_atom_site_aniso_U_11
_atom_site_aniso_U_22
_atom_site_aniso_U_33
_atom_site_aniso_U_12
_atom_site_aniso_U_13
_atom_site_aniso_U_23
Bi1 0.03100 0.03300 0.03280 0.00000 0.00000 -0.00380
Bi2 0.03150 0.03790 0.02950 0.00000 0.00000 -0.00150
Bi3 0.03470 0.03770 0.03300 0.00000 0.00000 0.00380
Pb1 0.03940 0.03990 0.03510 0.00000 0.00000 0.00330
Cu1 0.03700 0.04800 0.03200 0.00000 0.00000 0.00300
S1 0.03500 0.02900 0.03000 0.00000 0.00000 -0.00500
S2 0.03000 0.03300 0.02700 0.00000 0.00000 -0.00400
S3 0.04100 0.03400 0.02400 0.00000 0.00000 0.00400
S4 0.03300 0.02800 0.02500 0.00000 0.00000 0.00200
S5 0.03400 0.03600 0.02600 0.00000 0.00000 0.00200
S6 0.02500 0.03100 0.02900 0.00000 0.00000 0.00100

loop_
_atom_site_label
_atom_site_fract_x
_atom_site_fract_y
_atom_site_fract_z
_atom_site_U_iso_or_equiv
Bi1 0.00000 0.92106 0.42767 0.03230
Bi2 0.50000 0.56344 0.39079 0.03300
Bi3 0.50000 0.21048 0.56429 0.03520
Pb1 0.00000 0.25070 0.23570 0.03810
Cu1 0.00000 0.46120 0.63860 0.03900
S1 0.50000 0.80210 0.53040 0.03100
S2 0.50000 0.11040 0.36290 0.03000
S3 0.50000 0.44470 0.19200 0.03300
S4 0.00000 0.69010 0.28820 0.02900
S5 0.00000 0.37510 0.45630 0.03200
S6 0.00000 0.05310 0.62410 0.02800

loop_
_cod_related_entry_id
_cod_related_entry_database
_cod_related_entry_code
1 AMCSD 0005783
